data_4032259
loop_
_publ_author_name
'Xuan, Sunting'
'Zhao, Ning'
'Ke, Xiangyi'
'Zhou, Zehua'
'Fronczek, Frank R.'
'Kadish, Karl M.'
'Smith, Kevin M.'
'Vicente, M Gra\,ca H'

_publ_section_title
;
 Synthesis and Spectroscopic Investigation of a Series of Push-Pull Boron
 Dipyrromethenes (BODIPYs).
;
_journal_issue 5
_journal_name_full 'The Journal of organic chemistry'
_journal_page_first 2545
_journal_page_last 2557
_journal_paper_doi 10.1021/acs.joc.6b02941
_journal_volume 82
_journal_year 2017
_chemical_formula_moiety 'C30 H20 B Cl2 F2 N3 O2'
_chemical_formula_sum 'C30 H20 B Cl2 F2 N3 O2'
_chemical_formula_weight 574.20
_chemical_name_systematic
; 
 ? 
;
_space_group_IT_number 2
_symmetry_cell_setting triclinic
_symmetry_space_group_name_Hall '-P 1'
_symmetry_space_group_name_H-M 'P -1'
_atom_sites_solution_hydrogens geom
_atom_sites_solution_primary direct
_atom_sites_solution_secondary difmap
_audit_creation_method SHELXL-97
_cell_angle_alpha 84.902(2)
_cell_angle_beta 79.560(2)
_cell_angle_gamma 84.620(2)
_cell_formula_units_Z 2
_cell_length_a 6.4378(3)
_cell_length_b 13.1056(7)
_cell_length_c 15.3828(8)
_cell_measurement_reflns_used 5581
_cell_measurement_temperature 90.0(5)
_cell_measurement_theta_max 28.11
_cell_measurement_theta_min 3.13
_cell_volume 1267.33(11)
_computing_cell_refinement 'Bruker SAINT'
_computing_data_reduction 'Bruker SAINT'
_computing_molecular_graphics 'ORTEP-3 for Windows (Farrugia, 2012)'
_computing_publication_material 'SHELXL-97 (Sheldrick, 2008)'
_computing_structure_refinement 'SHELXL-97 (Sheldrick, 2008)'
_computing_structure_solution 'SHELXS-97 (Sheldrick, 2008)'
_diffrn_ambient_temperature 90.0(5)
_diffrn_measured_fraction_theta_full 0.989
_diffrn_measured_fraction_theta_max 0.940
_diffrn_measurement_device_type 'Bruker Kappa APEX-II DUO'
_diffrn_measurement_method '\f and \w scans'
_diffrn_radiation_monochromator 'TRIUMPH curved graphite'
_diffrn_radiation_source 'fine-focus sealed tube'
_diffrn_radiation_type MoK\a
_diffrn_radiation_wavelength 0.71073
_diffrn_reflns_av_R_equivalents 0.0303
_diffrn_reflns_av_sigmaI/netI 0.0443
_diffrn_reflns_limit_h_max 5
_diffrn_reflns_limit_h_min -8
_diffrn_reflns_limit_k_max 16
_diffrn_reflns_limit_k_min -17
_diffrn_reflns_limit_l_max 13
_diffrn_reflns_limit_l_min -19
_diffrn_reflns_number 14444
_diffrn_reflns_theta_full 25.00
_diffrn_reflns_theta_max 28.28
_diffrn_reflns_theta_min 1.35
_exptl_absorpt_coefficient_mu 0.307
_exptl_absorpt_correction_T_max 0.9878
_exptl_absorpt_correction_T_min 0.8892
_exptl_absorpt_correction_type multi-scan
_exptl_absorpt_process_details 'SADABS (Sheldrick, 2004)'
_exptl_crystal_colour 'dark blue'
_exptl_crystal_density_diffrn 1.505
_exptl_crystal_density_method 'not measured'
_exptl_crystal_description plate
_exptl_crystal_F_000 588
_exptl_crystal_size_max 0.21
_exptl_crystal_size_mid 0.19
_exptl_crystal_size_min 0.04
_refine_diff_density_max 0.349
_refine_diff_density_min -0.270
_refine_diff_density_rms 0.059
_refine_ls_extinction_method none
_refine_ls_goodness_of_fit_ref 1.023
_refine_ls_hydrogen_treatment constr
_refine_ls_matrix_type full
_refine_ls_number_parameters 363
_refine_ls_number_reflns 5922
_refine_ls_number_restraints 0
_refine_ls_restrained_S_all 1.023
_refine_ls_R_factor_all 0.0524
_refine_ls_R_factor_gt 0.0377
_refine_ls_shift/su_max 0.001
_refine_ls_shift/su_mean 0.000
_refine_ls_structure_factor_coef Fsqd
_refine_ls_weighting_details 'calc w=1/[\s^2^(Fo^2^)+(0.0383P)^2^+0.5884P] where P=(Fo^2^+2Fc^2^)/3'
_refine_ls_weighting_scheme calc
_refine_ls_wR_factor_gt 0.0853
_refine_ls_wR_factor_ref 0.0921
_reflns_number_gt 4794
_reflns_number_total 5922
_reflns_threshold_expression I>2\s(I)
_cod_data_source_file jo6b02941_si_001.cif
_cod_data_source_block Compound6b
_cod_depositor_comments
;
The following automatic conversions were performed:

'_symmetry_cell_setting' value 'Triclinic' changed to 'triclinic'
according to
/home/data/users/saulius/crontab/automatic-downloads/current/ACS/lib/dictionaries/cif_core.dic
dictionary named 'cif_core.dic' version 2.4.2 from 2011-04-26.

Automatic conversion script
Id: cif_fix_values 4973 2017-02-22 13:04:09Z antanas 
;
_cod_original_sg_symbol_Hall '-P 1 '
_cod_original_sg_symbol_H-M 'P -1   '
_cod_database_code 4032259

loop_
_symmetry_equiv_pos_as_xyz
'x, y, z'
'-x, -y, -z'

loop_
_atom_site_label
_atom_site_type_symbol
_atom_site_fract_x
_atom_site_fract_y
_atom_site_fract_z
_atom_site_U_iso_or_equiv
_atom_site_adp_type
_atom_site_occupancy
_atom_site_symmetry_multiplicity
_atom_site_calc_flag
_atom_site_refinement_flags
Cl1 Cl 0.72330(6) 0.64480(3) 0.52547(3) 0.01837(10) Uani 1 1 d .
Cl2 Cl 0.23218(7) 0.01786(3) 0.91571(3) 0.01796(10) Uani 1 1 d .
F1 F 0.04246(15) 0.39478(7) 0.72524(7) 0.0185(2) Uani 1 1 d .
F2 F 0.18401(15) 0.46104(7) 0.83120(6) 0.0176(2) Uani 1 1 d .
O1 O -0.03933(19) 0.89080(9) 0.80088(9) 0.0220(3) Uani 1 1 d .
O2 O -0.56447(18) 0.35178(9) 1.07110(8) 0.0192(3) Uani 1 1 d .
N1 N 0.4038(2) 0.44375(10) 0.68787(9) 0.0122(3) Uani 1 1 d .
N2 N 0.3042(2) 0.28805(10) 0.79101(9) 0.0120(3) Uani 1 1 d .
N3 N 1.4149(2) 0.02841(12) 0.39745(11) 0.0236(3) Uani 1 1 d .
C1 C 0.4307(2) 0.54284(12) 0.65533(11) 0.0126(3) Uani 1 1 d .
C2 C 0.6180(2) 0.54122(12) 0.58979(11) 0.0137(3) Uani 1 1 d .
C3 C 0.7036(3) 0.44199(13) 0.58277(11) 0.0147(3) Uani 1 1 d .
H3 H 0.8277 0.4189 0.5438 0.018 Uiso 1 1 calc R
C4 C 0.5706(2) 0.38109(12) 0.64480(11) 0.0133(3) Uani 1 1 d .
C5 C 0.6013(2) 0.27632(12) 0.66937(11) 0.0129(3) Uani 1 1 d .
C6 C 0.4701(2) 0.23034(12) 0.74171(11) 0.0129(3) Uani 1 1 d .
C7 C 0.4685(3) 0.12697(13) 0.77558(11) 0.0136(3) Uani 1 1 d .
H7 H 0.5635 0.0710 0.7545 0.016 Uiso 1 1 calc R
C8 C 0.3023(3) 0.12340(12) 0.84509(11) 0.0142(3) Uani 1 1 d .
C9 C 0.1991(2) 0.22316(12) 0.85441(11) 0.0124(3) Uani 1 1 d .
C10 C 0.2966(3) 0.63344(12) 0.68757(11) 0.0130(3) Uani 1 1 d .
C11 C 0.0773(3) 0.63362(12) 0.71499(11) 0.0138(3) Uani 1 1 d .
H11 H 0.0069 0.5755 0.7069 0.017 Uiso 1 1 calc R
C12 C -0.0395(3) 0.71771(12) 0.75392(11) 0.0137(3) Uani 1 1 d .
H12 H -0.1879 0.7159 0.7736 0.016 Uiso 1 1 calc R
C13 C 0.0607(3) 0.80435(13) 0.76396(11) 0.0160(3) Uani 1 1 d .
C14 C 0.2766(3) 0.80752(13) 0.73342(11) 0.0174(4) Uani 1 1 d .
H14 H 0.3445 0.8676 0.7383 0.021 Uiso 1 1 calc R
C15 C 0.3927(3) 0.72351(13) 0.69600(11) 0.0160(3) Uani 1 1 d .
H15 H 0.5405 0.7265 0.6755 0.019 Uiso 1 1 calc R
C16 C -0.2454(3) 0.88366(15) 0.85066(13) 0.0255(4) Uani 1 1 d .
H16A H -0.3449 0.8768 0.8107 0.038 Uiso 1 1 calc R
H16B H -0.2882 0.9458 0.8826 0.038 Uiso 1 1 calc R
H16C H -0.2460 0.8234 0.8933 0.038 Uiso 1 1 calc R
C17 C 0.7769(3) 0.21543(12) 0.61569(11) 0.0130(3) Uani 1 1 d .
C18 C 0.7727(3) 0.20973(13) 0.52586(11) 0.0156(3) Uani 1 1 d .
H18 H 0.6556 0.2419 0.5014 0.019 Uiso 1 1 calc R
C19 C 0.9356(3) 0.15822(13) 0.47231(11) 0.0172(4) Uani 1 1 d .
H19 H 0.9300 0.1536 0.4115 0.021 Uiso 1 1 calc R
C20 C 1.1093(3) 0.11270(12) 0.50794(11) 0.0144(3) Uani 1 1 d .
C21 C 1.1152(3) 0.11629(13) 0.59798(11) 0.0169(3) Uani 1 1 d .
H21 H 1.2324 0.0840 0.6223 0.020 Uiso 1 1 calc R
C22 C 0.9487(3) 0.16738(13) 0.65130(11) 0.0169(3) Uani 1 1 d .
H22 H 0.9513 0.1698 0.7126 0.020 Uiso 1 1 calc R
C23 C 1.2821(3) 0.06433(13) 0.44827(12) 0.0173(4) Uani 1 1 d .
C24 C 0.0078(2) 0.25437(12) 0.91734(11) 0.0127(3) Uani 1 1 d .
C25 C 0.0038(3) 0.33025(12) 0.97607(11) 0.0131(3) Uani 1 1 d .
H25 H 0.1311 0.3603 0.9785 0.016 Uiso 1 1 calc R
C26 C -0.1815(3) 0.36248(12) 1.03068(11) 0.0139(3) Uani 1 1 d .
H26 H -0.1810 0.4133 1.0710 0.017 Uiso 1 1 calc R
C27 C -0.3689(3) 0.31978(13) 1.02597(11) 0.0142(3) Uani 1 1 d .
C28 C -0.3663(3) 0.23990(13) 0.97128(11) 0.0166(3) Uani 1 1 d .
H28 H -0.4928 0.2083 0.9705 0.020 Uiso 1 1 calc R
C29 C -0.1796(3) 0.20704(13) 0.91847(11) 0.0155(3) Uani 1 1 d .
H29 H -0.1778 0.1517 0.8824 0.019 Uiso 1 1 calc R
C30 C -0.5812(3) 0.44212(13) 1.11892(11) 0.0173(4) Uani 1 1 d .
H30A H -0.5114 0.4269 1.1707 0.026 Uiso 1 1 calc R
H30B H -0.7310 0.4638 1.1385 0.026 Uiso 1 1 calc R
H30C H -0.5127 0.4973 1.0802 0.026 Uiso 1 1 calc R
B1 B 0.2239(3) 0.40020(14) 0.76081(12) 0.0129(4) Uani 1 1 d .

loop_
_atom_site_aniso_label
_atom_site_aniso_U_11
_atom_site_aniso_U_22
_atom_site_aniso_U_33
_atom_site_aniso_U_23
_atom_site_aniso_U_13
_atom_site_aniso_U_12
Cl1 0.0128(2) 0.0157(2) 0.0228(2) 0.00522(16) 0.00369(16) -0.00079(15)
Cl2 0.0201(2) 0.0129(2) 0.0180(2) 0.00179(15) 0.00317(16) -0.00144(15)
F1 0.0122(5) 0.0176(5) 0.0254(6) 0.0021(4) -0.0035(4) -0.0019(4)
F2 0.0228(5) 0.0127(5) 0.0146(5) -0.0031(4) 0.0047(4) -0.0012(4)
O1 0.0219(7) 0.0164(6) 0.0258(7) -0.0078(5) 0.0025(5) 0.0009(5)
O2 0.0113(6) 0.0237(7) 0.0212(7) -0.0074(5) 0.0028(5) -0.0003(5)
N1 0.0110(7) 0.0115(7) 0.0128(7) -0.0017(5) 0.0004(5) 0.0004(5)
N2 0.0113(6) 0.0127(7) 0.0110(7) -0.0024(5) 0.0017(5) -0.0006(5)
N3 0.0224(8) 0.0210(8) 0.0235(8) -0.0045(7) 0.0064(7) 0.0008(6)
C1 0.0109(8) 0.0139(8) 0.0127(8) -0.0003(6) -0.0018(6) -0.0004(6)
C2 0.0115(8) 0.0138(8) 0.0147(8) 0.0020(6) -0.0004(6) -0.0018(6)
C3 0.0109(8) 0.0174(8) 0.0142(8) -0.0003(7) 0.0012(6) -0.0003(6)
C4 0.0103(7) 0.0150(8) 0.0134(8) -0.0019(6) 0.0008(6) 0.0006(6)
C5 0.0110(8) 0.0157(8) 0.0117(8) -0.0020(6) -0.0007(6) -0.0011(6)
C6 0.0106(7) 0.0137(8) 0.0136(8) -0.0040(6) 0.0001(6) 0.0014(6)
C7 0.0137(8) 0.0137(8) 0.0130(8) -0.0024(6) -0.0010(6) 0.0005(6)
C8 0.0154(8) 0.0125(8) 0.0147(8) -0.0004(6) -0.0017(7) -0.0029(6)
C9 0.0122(8) 0.0135(8) 0.0117(8) -0.0018(6) -0.0019(6) -0.0015(6)
C10 0.0134(8) 0.0144(8) 0.0104(8) 0.0016(6) -0.0019(6) 0.0006(6)
C11 0.0145(8) 0.0127(8) 0.0139(8) 0.0010(6) -0.0022(6) -0.0015(6)
C12 0.0097(7) 0.0141(8) 0.0153(8) 0.0017(6) 0.0007(6) 0.0010(6)
C13 0.0190(9) 0.0145(8) 0.0134(8) -0.0009(6) -0.0018(7) 0.0022(7)
C14 0.0184(9) 0.0152(8) 0.0194(9) -0.0018(7) -0.0037(7) -0.0033(7)
C15 0.0131(8) 0.0179(8) 0.0165(8) 0.0010(7) -0.0018(7) -0.0022(6)
C16 0.0223(10) 0.0210(9) 0.0296(11) -0.0064(8) 0.0034(8) 0.0050(7)
C17 0.0129(8) 0.0105(8) 0.0135(8) -0.0010(6) 0.0030(6) -0.0007(6)
C18 0.0158(8) 0.0152(8) 0.0140(8) 0.0009(6) -0.0007(7) 0.0027(6)
C19 0.0208(9) 0.0171(8) 0.0110(8) 0.0010(7) 0.0027(7) 0.0005(7)
C20 0.0144(8) 0.0100(8) 0.0162(8) -0.0025(6) 0.0053(7) -0.0019(6)
C21 0.0124(8) 0.0176(8) 0.0191(9) -0.0018(7) -0.0008(7) 0.0034(6)
C22 0.0169(8) 0.0205(9) 0.0124(8) -0.0039(7) -0.0002(7) 0.0007(7)
C23 0.0176(9) 0.0135(8) 0.0192(9) -0.0001(7) 0.0008(7) -0.0014(7)
C24 0.0124(8) 0.0136(8) 0.0108(8) 0.0015(6) -0.0003(6) -0.0001(6)
C25 0.0124(8) 0.0131(8) 0.0135(8) 0.0010(6) -0.0021(6) -0.0019(6)
C26 0.0163(8) 0.0147(8) 0.0105(8) -0.0028(6) -0.0019(6) 0.0008(6)
C27 0.0123(8) 0.0174(8) 0.0104(8) 0.0009(6) 0.0022(6) 0.0009(6)
C28 0.0135(8) 0.0205(9) 0.0161(8) -0.0015(7) -0.0014(7) -0.0048(7)
C29 0.0168(8) 0.0149(8) 0.0144(8) -0.0022(6) -0.0007(7) -0.0023(6)
C30 0.0163(8) 0.0177(9) 0.0161(9) -0.0027(7) 0.0007(7) 0.0025(7)
B1 0.0115(9) 0.0123(9) 0.0135(9) -0.0006(7) 0.0018(7) -0.0011(7)

loop_
_atom_type_symbol
_atom_type_description
_atom_type_scat_dispersion_real
_atom_type_scat_dispersion_imag
_atom_type_scat_source
C C 0.0033 0.0016 'International Tables Vol C Tables 4.2.6.8 and 6.1.1.4'
H H 0.0000 0.0000 'International Tables Vol C Tables 4.2.6.8 and 6.1.1.4'
B B 0.0013 0.0007 'International Tables Vol C Tables 4.2.6.8 and 6.1.1.4'
N N 0.0061 0.0033 'International Tables Vol C Tables 4.2.6.8 and 6.1.1.4'
O O 0.0106 0.0060 'International Tables Vol C Tables 4.2.6.8 and 6.1.1.4'
F F 0.0171 0.0103 'International Tables Vol C Tables 4.2.6.8 and 6.1.1.4'
Cl Cl 0.1484 0.1585 'International Tables Vol C Tables 4.2.6.8 and 6.1.1.4'

loop_
_geom_angle_atom_site_label_1
_geom_angle_atom_site_label_2
_geom_angle_atom_site_label_3
_geom_angle
C13 O1 C16 117.60(14)
C27 O2 C30 117.83(13)
C1 N1 C4 108.06(13)
C1 N1 B1 129.36(14)
C4 N1 B1 122.58(13)
C9 N2 C6 107.87(13)
C9 N2 B1 126.68(13)
C6 N2 B1 123.67(13)
N1 C1 C2 107.25(14)
N1 C1 C10 125.22(14)
C2 C1 C10 127.41(14)
C3 C2 C1 109.30(14)
C3 C2 Cl1 123.66(13)
C1 C2 Cl1 127.02(13)
C2 C3 C4 106.16(15)
C2 C3 H3 126.9
C4 C3 H3 126.9
N1 C4 C5 122.28(14)
N1 C4 C3 109.22(14)
C5 C4 C3 128.21(15)
C6 C5 C4 120.99(15)
C6 C5 C17 121.18(14)
C4 C5 C17 117.83(14)
N2 C6 C5 120.67(14)
N2 C6 C7 109.09(14)
C5 C6 C7 130.20(15)
C8 C7 C6 106.06(15)
C8 C7 H7 127.0
C6 C7 H7 127.0
C7 C8 C9 109.32(14)
C7 C8 Cl2 126.86(13)
C9 C8 Cl2 123.74(13)
N2 C9 C8 107.66(14)
N2 C9 C24 124.26(14)
C8 C9 C24 128.04(14)
C11 C10 C15 117.63(15)
C11 C10 C1 123.22(15)
C15 C10 C1 119.07(14)
C12 C11 C10 120.97(15)
C12 C11 H11 119.5
C10 C11 H11 119.5
C13 C12 C11 120.08(15)
C13 C12 H12 120.0
C11 C12 H12 120.0
O1 C13 C14 115.54(15)
O1 C13 C12 124.65(15)
C14 C13 C12 119.80(16)
C15 C14 C13 120.05(16)
C15 C14 H14 120.0
C13 C14 H14 120.0
C14 C15 C10 121.36(16)
C14 C15 H15 119.3
C10 C15 H15 119.3
O1 C16 H16A 109.5
O1 C16 H16B 109.5
H16A C16 H16B 109.5
O1 C16 H16C 109.5
H16A C16 H16C 109.5
H16B C16 H16C 109.5
C22 C17 C18 119.26(15)
C22 C17 C5 122.21(15)
C18 C17 C5 118.48(14)
C19 C18 C17 120.89(15)
C19 C18 H18 119.6
C17 C18 H18 119.6
C18 C19 C20 119.47(16)
C18 C19 H19 120.3
C20 C19 H19 120.3
C19 C20 C21 120.51(15)
C19 C20 C23 117.61(15)
C21 C20 C23 121.87(15)
C22 C21 C20 119.31(15)
C22 C21 H21 120.3
C20 C21 H21 120.3
C21 C22 C17 120.52(16)
C21 C22 H22 119.7
C17 C22 H22 119.7
N3 C23 C20 176.55(19)
C25 C24 C29 118.20(15)
C25 C24 C9 122.65(14)
C29 C24 C9 119.14(14)
C26 C25 C24 121.38(15)
C26 C25 H25 119.3
C24 C25 H25 119.3
C25 C26 C27 119.36(15)
C25 C26 H26 120.3
C27 C26 H26 120.3
O2 C27 C26 124.45(15)
O2 C27 C28 115.42(14)
C26 C27 C28 120.12(15)
C29 C28 C27 119.83(15)
C29 C28 H28 120.1
C27 C28 H28 120.1
C28 C29 C24 120.84(15)
C28 C29 H29 119.6
C24 C29 H29 119.6
O2 C30 H30A 109.5
O2 C30 H30B 109.5
H30A C30 H30B 109.5
O2 C30 H30C 109.5
H30A C30 H30C 109.5
H30B C30 H30C 109.5
F2 B1 F1 111.06(14)
F2 B1 N1 109.75(13)
F1 B1 N1 110.09(14)
F2 B1 N2 110.50(13)
F1 B1 N2 108.12(13)
N1 B1 N2 107.24(13)

loop_
_geom_bond_atom_site_label_1
_geom_bond_atom_site_label_2
_geom_bond_distance
Cl1 C2 1.7239(16)
Cl2 C8 1.7232(17)
F1 B1 1.386(2)
F2 B1 1.374(2)
O1 C13 1.366(2)
O1 C16 1.414(2)
O2 C27 1.3708(19)
O2 C30 1.434(2)
N1 C1 1.365(2)
N1 C4 1.393(2)
N1 B1 1.570(2)
N2 C9 1.361(2)
N2 C6 1.395(2)
N2 B1 1.571(2)
N3 C23 1.145(2)
C1 C2 1.425(2)
C1 C10 1.469(2)
C2 C3 1.369(2)
C3 C4 1.406(2)
C3 H3 0.9500
C4 C5 1.397(2)
C5 C6 1.397(2)
C5 C17 1.485(2)
C6 C7 1.408(2)
C7 C8 1.370(2)
C7 H7 0.9500
C8 C9 1.417(2)
C9 C24 1.471(2)
C10 C11 1.398(2)
C10 C15 1.409(2)
C11 C12 1.392(2)
C11 H11 0.9500
C12 C13 1.391(2)
C12 H12 0.9500
C13 C14 1.387(2)
C14 C15 1.380(2)
C14 H14 0.9500
C15 H15 0.9500
C16 H16A 0.9800
C16 H16B 0.9800
C16 H16C 0.9800
C17 C22 1.395(2)
C17 C18 1.396(2)
C18 C19 1.374(2)
C18 H18 0.9500
C19 C20 1.395(2)
C19 H19 0.9500
C20 C21 1.398(2)
C20 C23 1.443(2)
C21 C22 1.384(2)
C21 H21 0.9500
C22 H22 0.9500
C24 C25 1.397(2)
C24 C29 1.404(2)
C25 C26 1.383(2)
C25 H25 0.9500
C26 C27 1.392(2)
C26 H26 0.9500
C27 C28 1.397(2)
C28 C29 1.379(2)
C28 H28 0.9500
C29 H29 0.9500
C30 H30A 0.9800
C30 H30B 0.9800
C30 H30C 0.9800

loop_
_geom_torsion_atom_site_label_1
_geom_torsion_atom_site_label_2
_geom_torsion_atom_site_label_3
_geom_torsion_atom_site_label_4
_geom_torsion
C4 N1 C1 C2 0.57(17)
B1 N1 C1 C2 -179.70(15)
C4 N1 C1 C10 -175.70(15)
B1 N1 C1 C10 4.0(3)
N1 C1 C2 C3 0.01(18)
C10 C1 C2 C3 176.18(15)
N1 C1 C2 Cl1 178.32(12)
C10 C1 C2 Cl1 -5.5(2)
C1 C2 C3 C4 -0.58(18)
Cl1 C2 C3 C4 -178.96(12)
C1 N1 C4 C5 173.37(15)
B1 N1 C4 C5 -6.4(2)
C1 N1 C4 C3 -0.95(17)
B1 N1 C4 C3 179.30(14)
C2 C3 C4 N1 0.94(18)
C2 C3 C4 C5 -172.95(16)
N1 C4 C5 C6 -3.0(2)
C3 C4 C5 C6 170.16(16)
N1 C4 C5 C17 176.56(14)
C3 C4 C5 C17 -10.3(2)
C9 N2 C6 C5 177.57(14)
B1 N2 C6 C5 11.9(2)
C9 N2 C6 C7 -0.22(17)
B1 N2 C6 C7 -165.92(14)
C4 C5 C6 N2 0.3(2)
C17 C5 C6 N2 -179.25(14)
C4 C5 C6 C7 177.58(16)
C17 C5 C6 C7 -2.0(3)
N2 C6 C7 C8 -0.20(17)
C5 C6 C7 C8 -177.71(16)
C6 C7 C8 C9 0.53(18)
C6 C7 C8 Cl2 -176.15(12)
C6 N2 C9 C8 0.54(17)
B1 N2 C9 C8 165.69(14)
C6 N2 C9 C24 -177.16(14)
B1 N2 C9 C24 -12.0(2)
C7 C8 C9 N2 -0.68(18)
Cl2 C8 C9 N2 176.13(11)
C7 C8 C9 C24 176.91(15)
Cl2 C8 C9 C24 -6.3(2)
N1 C1 C10 C11 -37.3(2)
C2 C1 C10 C11 147.22(17)
N1 C1 C10 C15 139.31(17)
C2 C1 C10 C15 -36.2(2)
C15 C10 C11 C12 -3.6(2)
C1 C10 C11 C12 172.99(15)
C10 C11 C12 C13 1.7(2)
C16 O1 C13 C14 -165.90(15)
C16 O1 C13 C12 15.6(2)
C11 C12 C13 O1 179.74(15)
C11 C12 C13 C14 1.3(2)
O1 C13 C14 C15 179.18(15)
C12 C13 C14 C15 -2.3(3)
C13 C14 C15 C10 0.2(3)
C11 C10 C15 C14 2.7(2)
C1 C10 C15 C14 -174.07(15)
C6 C5 C17 C22 -63.6(2)
C4 C5 C17 C22 116.85(18)
C6 C5 C17 C18 118.90(18)
C4 C5 C17 C18 -60.7(2)
C22 C17 C18 C19 -0.4(3)
C5 C17 C18 C19 177.16(15)
C17 C18 C19 C20 -1.2(3)
C18 C19 C20 C21 2.1(2)
C18 C19 C20 C23 -176.62(15)
C19 C20 C21 C22 -1.3(2)
C23 C20 C21 C22 177.36(16)
C20 C21 C22 C17 -0.4(3)
C18 C17 C22 C21 1.2(2)
C5 C17 C22 C21 -176.25(15)
N2 C9 C24 C25 -58.9(2)
C8 C9 C24 C25 123.88(18)
N2 C9 C24 C29 120.57(17)
C8 C9 C24 C29 -56.6(2)
C29 C24 C25 C26 -3.5(2)
C9 C24 C25 C26 175.97(15)
C24 C25 C26 C27 -1.2(2)
C30 O2 C27 C26 7.0(2)
C30 O2 C27 C28 -171.90(14)
C25 C26 C27 O2 -174.17(15)
C25 C26 C27 C28 4.6(2)
O2 C27 C28 C29 175.54(15)
C26 C27 C28 C29 -3.4(2)
C27 C28 C29 C24 -1.4(3)
C25 C24 C29 C28 4.8(2)
C9 C24 C29 C28 -174.69(15)
C1 N1 B1 F2 -44.1(2)
C4 N1 B1 F2 135.55(14)
C1 N1 B1 F1 78.4(2)
C4 N1 B1 F1 -101.92(17)
C1 N1 B1 N2 -164.21(14)
C4 N1 B1 N2 15.48(19)
C9 N2 B1 F2 59.1(2)
C6 N2 B1 F2 -137.96(14)
C9 N2 B1 F1 -62.6(2)
C6 N2 B1 F1 100.31(16)
C9 N2 B1 N1 178.68(14)
C6 N2 B1 N1 -18.37(19)
